data_7133270
loop_
_publ_author_name
'Pattathil, Vignesh'
'Pranckevicius, Conor'

_publ_section_title
;
 Aromaticity transfer in an annulated 1,4,2-diazaborole: facile access to
 <i>C</i><sub>s</sub> symmetric 1,4,2,5-diazadiborinines.
;
_journal_issue 60
_journal_name_full 'Chemical communications (Cambridge, England)'
_journal_page_first 7705
_journal_page_last 7708
_journal_paper_doi 10.1039/d4cc02414a
_journal_volume 60
_journal_year 2024
_chemical_formula_sum 'C26 H28 B N3'
_chemical_formula_weight 393.32
_chemical_properties_physical Air-sensitive,Moisture-sensitive
_space_group_crystal_system monoclinic
_space_group_IT_number 14
_space_group_name_Hall '-P 2ybc'
_space_group_name_H-M_alt 'P 1 21/c 1'
_atom_sites_solution_hydrogens geom
_audit_creation_method SHELXL-2014/7
_audit_update_record
;
2024-02-07 deposited with the CCDC.	2024-07-01 downloaded from the CCDC.
;
_cell_angle_alpha 90
_cell_angle_beta 96.326(2)
_cell_angle_gamma 90
_cell_formula_units_Z 4
_cell_length_a 8.4111(6)
_cell_length_b 15.3474(11)
_cell_length_c 17.0335(13)
_cell_measurement_reflns_used 9972
_cell_measurement_temperature 150(2)
_cell_measurement_theta_max 27.91
_cell_measurement_theta_min 2.41
_cell_volume 2185.4(3)
_computing_cell_refinement 'Bruker SAINT'
_computing_data_collection 'Bruker APEX2'
_computing_data_reduction 'Bruker SAINT'
_computing_molecular_graphics 'Bruker SHELXTL'
_computing_publication_material 'Bruker SHELXTL'
_computing_structure_refinement 'SHELXL-2014/7 (Sheldrick, 2014)'
_computing_structure_solution 'SHELXS-97 (Sheldrick 2008)'
_diffrn_ambient_temperature 150(2)
_diffrn_measured_fraction_theta_full 1.000
_diffrn_measured_fraction_theta_max 0.996
_diffrn_measurement_device_type 'Bruker APEX-II CCD'
_diffrn_measurement_method '\f and \w scans'
_diffrn_radiation_type MoK\a
_diffrn_radiation_wavelength 0.71073
_diffrn_reflns_av_R_equivalents 0.0523
_diffrn_reflns_av_unetI/netI 0.0388
_diffrn_reflns_Laue_measured_fraction_full 1.000
_diffrn_reflns_Laue_measured_fraction_max 0.996
_diffrn_reflns_limit_h_max 11
_diffrn_reflns_limit_h_min -9
_diffrn_reflns_limit_k_max 20
_diffrn_reflns_limit_k_min -20
_diffrn_reflns_limit_l_max 22
_diffrn_reflns_limit_l_min -22
_diffrn_reflns_number 36951
_diffrn_reflns_point_group_measured_fraction_full 1.000
_diffrn_reflns_point_group_measured_fraction_max 0.996
_diffrn_reflns_theta_full 25.242
_diffrn_reflns_theta_max 27.950
_diffrn_reflns_theta_min 1.791
_exptl_absorpt_coefficient_mu 0.070
_exptl_absorpt_correction_T_max 0.7456
_exptl_absorpt_correction_T_min 0.6620
_exptl_absorpt_correction_type multi-scan
_exptl_absorpt_process_details sadabs
_exptl_crystal_colour red
_exptl_crystal_density_diffrn 1.195
_exptl_crystal_description plate
_exptl_crystal_F_000 840
_exptl_crystal_recrystallization_method 'Re-crystallisation from solvent: Hexane'
_exptl_crystal_size_max 0.200
_exptl_crystal_size_mid 0.120
_exptl_crystal_size_min 0.070
_refine_diff_density_max 0.311
_refine_diff_density_min -0.232
_refine_diff_density_rms 0.054
_refine_ls_extinction_method none
_refine_ls_goodness_of_fit_ref 1.019
_refine_ls_hydrogen_treatment constr
_refine_ls_matrix_type full
_refine_ls_number_parameters 277
_refine_ls_number_reflns 5213
_refine_ls_number_restraints 0
_refine_ls_restrained_S_all 1.019
_refine_ls_R_factor_all 0.0817
_refine_ls_R_factor_gt 0.0523
_refine_ls_shift/su_max 0.000
_refine_ls_shift/su_mean 0.000
_refine_ls_structure_factor_coef Fsqd
_refine_ls_weighting_details 'w=1/[\s^2^(Fo^2^)+(0.0524P)^2^+1.9106P] where P=(Fo^2^+2Fc^2^)/3'
_refine_ls_weighting_scheme calc
_refine_ls_wR_factor_gt 0.1208
_refine_ls_wR_factor_ref 0.1379
_reflns_Friedel_coverage 0.000
_reflns_number_gt 3747
_reflns_number_total 5213
_reflns_threshold_expression 'I > 2\s(I)'
_cod_data_source_file d4cc02414a2.cif
_cod_data_source_block vpn040_a
_cod_depositor_comments 'Adding full bibliography for 7133270--7133276.cif.'
_cod_original_sg_symbol_H-M 'P 21/c'
_cod_database_code 7133270
_shelx_shelxl_version_number 2014/7
_shelx_space_group_comment
;
The symmetry employed for this shelxl refinement is uniquely defined
by the following loop, which should always be used as a source of
symmetry information in preference to the above space-group names.
They are only intended as comments.
;

loop_
_space_group_symop_operation_xyz
'x, y, z'
'-x, y+1/2, -z+1/2'
'-x, -y, -z'
'x, -y-1/2, z-1/2'

loop_
_atom_site_label
_atom_site_type_symbol
_atom_site_fract_x
_atom_site_fract_y
_atom_site_fract_z
_atom_site_U_iso_or_equiv
_atom_site_adp_type
_atom_site_occupancy
_atom_site_site_symmetry_order
_atom_site_calc_flag
_atom_site_refinement_flags_posn
_atom_site_refinement_flags_adp
_atom_site_refinement_flags_occupancy
_atom_site_disorder_assembly
_atom_site_disorder_group
N1_1 N 0.72507(17) 0.16235(9) 0.63059(8) 0.0171(3) Uani 1 1 d . . . . .
C1_1 C 0.8097(2) 0.17652(11) 0.56514(10) 0.0173(3) Uani 1 1 d . . . . .
B1_1 B 0.7302(2) 0.23720(13) 0.68431(12) 0.0173(4) Uani 1 1 d . . . . .
N2_1 N 0.87149(17) 0.25809(9) 0.57374(8) 0.0172(3) Uani 1 1 d . . . . .
C2_1 C 0.8157(2) 0.11618(12) 0.50454(11) 0.0210(4) Uani 1 1 d . . . . .
H2_1 H 0.8728 0.1282 0.4621 0.025 Uiso 1 1 calc R U . . .
N3_1 N 0.90173(17) 0.38042(10) 0.64286(9) 0.0184(3) Uani 1 1 d . . . . .
C3_1 C 0.7358(2) 0.03859(12) 0.50856(11) 0.0239(4) Uani 1 1 d . . . . .
H3_1 H 0.7386 -0.0031 0.4691 0.029 Uiso 1 1 calc R U . . .
C4_1 C 0.6486(2) 0.02326(12) 0.57429(11) 0.0229(4) Uani 1 1 d . . . . .
H4_1 H 0.5933 -0.0289 0.5774 0.027 Uiso 1 1 calc R U . . .
C5_1 C 0.6446(2) 0.08335(11) 0.63255(11) 0.0200(4) Uani 1 1 d . . . . .
H5_1 H 0.5868 0.0714 0.6748 0.024 Uiso 1 1 calc R U . . .
C7_1 C 0.8286(2) 0.29883(11) 0.64205(10) 0.0170(3) Uani 1 1 d . . . . .
C8_1 C 0.9849(2) 0.38739(12) 0.57724(11) 0.0206(4) Uani 1 1 d . . . . .
H8_1 H 1.0429 0.4360 0.5646 0.025 Uiso 1 1 calc R U . . .
C9_1 C 0.9693(2) 0.31348(12) 0.53452(11) 0.0197(4) Uani 1 1 d . . . . .
H9_1 H 1.0143 0.3015 0.4882 0.024 Uiso 1 1 calc R U . . .
C10_1 C 0.6501(2) 0.24042(11) 0.76354(10) 0.0168(3) Uani 1 1 d . . . . .
C11_1 C 0.5297(2) 0.30201(11) 0.77517(10) 0.0173(3) Uani 1 1 d . . . . .
C12_1 C 0.4635(2) 0.30442(11) 0.84655(11) 0.0192(4) Uani 1 1 d . . . . .
H12_1 H 0.3838 0.3450 0.8528 0.023 Uiso 1 1 calc R U . . .
C13_1 C 0.5119(2) 0.24858(12) 0.90894(10) 0.0192(4) Uani 1 1 d . . . . .
C14_1 C 0.6303(2) 0.18786(11) 0.89770(10) 0.0189(4) Uani 1 1 d . . . . .
H14_1 H 0.6648 0.1498 0.9385 0.023 Uiso 1 1 calc R U . . .
C15_1 C 0.6988(2) 0.18257(11) 0.82672(10) 0.0171(3) Uani 1 1 d . . . . .
C16_1 C 0.8698(2) 0.45043(11) 0.69470(10) 0.0174(3) Uani 1 1 d . . . . .
C17_1 C 0.9338(2) 0.44728(11) 0.77398(10) 0.0180(4) Uani 1 1 d . . . . .
C18_1 C 0.9036(2) 0.51730(12) 0.82252(10) 0.0191(4) Uani 1 1 d . . . . .
H18_1 H 0.9476 0.5170 0.8751 0.023 Uiso 1 1 calc R U . . .
C19_1 C 0.8092(2) 0.58781(11) 0.79416(11) 0.0185(4) Uani 1 1 d . . . . .
C20_1 C 0.7433(2) 0.58742(11) 0.71536(11) 0.0195(4) Uani 1 1 d . . . . .
H20_1 H 0.6785 0.6335 0.6963 0.023 Uiso 1 1 calc R U . . .
C21_1 C 0.7724(2) 0.51956(11) 0.66462(10) 0.0194(4) Uani 1 1 d . . . . .
C22_1 C 0.4703(2) 0.36667(12) 0.71144(11) 0.0236(4) Uani 1 1 d . . . . .
H22A_1 H 0.3618 0.3825 0.7173 0.035 Uiso 1 1 calc R U . . .
H22B_1 H 0.4750 0.3407 0.6605 0.035 Uiso 1 1 calc R U . . .
H22C_1 H 0.5364 0.4178 0.7162 0.035 Uiso 1 1 calc R U . . .
C23_1 C 0.4388(2) 0.25433(14) 0.98562(11) 0.0260(4) Uani 1 1 d . . . . .
H23A_1 H 0.5025 0.2215 1.0255 0.039 Uiso 1 1 calc R U . . .
H23B_1 H 0.3323 0.2309 0.9785 0.039 Uiso 1 1 calc R U . . .
H23C_1 H 0.4349 0.3142 1.0017 0.039 Uiso 1 1 calc R U . . .
C24_1 C 0.8272(2) 0.11502(13) 0.81955(11) 0.0236(4) Uani 1 1 d . . . . .
H24A_1 H 0.8724 0.0974 0.8713 0.035 Uiso 1 1 calc R U . . .
H24B_1 H 0.9095 0.1394 0.7915 0.035 Uiso 1 1 calc R U . . .
H24C_1 H 0.7812 0.0653 0.7913 0.035 Uiso 1 1 calc R U . . .
C25_1 C 1.0318(2) 0.37056(12) 0.80644(11) 0.0235(4) Uani 1 1 d . . . . .
H25A_1 H 1.0902 0.3862 0.8560 0.035 Uiso 1 1 calc R U . . .
H25B_1 H 1.1055 0.3541 0.7698 0.035 Uiso 1 1 calc R U . . .
H25C_1 H 0.9622 0.3225 0.8141 0.035 Uiso 1 1 calc R U . . .
C26_1 C 0.7805(2) 0.66401(12) 0.84691(11) 0.0233(4) Uani 1 1 d . . . . .
H26A_1 H 0.6680 0.6765 0.8430 0.035 Uiso 1 1 calc R U . . .
H26B_1 H 0.8368 0.7142 0.8307 0.035 Uiso 1 1 calc R U . . .
H26C_1 H 0.8184 0.6498 0.9006 0.035 Uiso 1 1 calc R U . . .
C27_1 C 0.6963(2) 0.51968(13) 0.57985(11) 0.0268(4) Uani 1 1 d . . . . .
H27A_1 H 0.6069 0.5590 0.5747 0.040 Uiso 1 1 calc R U . . .
H27B_1 H 0.6602 0.4620 0.5653 0.040 Uiso 1 1 calc R U . . .
H27C_1 H 0.7734 0.5382 0.5458 0.040 Uiso 1 1 calc R U . . .

loop_
_atom_site_aniso_label
_atom_site_aniso_U_11
_atom_site_aniso_U_22
_atom_site_aniso_U_33
_atom_site_aniso_U_23
_atom_site_aniso_U_13
_atom_site_aniso_U_12
N1_1 0.0163(7) 0.0170(7) 0.0181(7) 0.0006(6) 0.0022(6) 0.0018(6)
C1_1 0.0163(8) 0.0155(8) 0.0199(9) 0.0023(7) 0.0016(6) 0.0031(6)
B1_1 0.0150(9) 0.0171(9) 0.0193(9) -0.0008(7) 0.0002(7) 0.0029(7)
N2_1 0.0154(7) 0.0186(7) 0.0179(7) 0.0005(6) 0.0032(6) 0.0022(6)
C2_1 0.0211(9) 0.0219(9) 0.0200(9) -0.0003(7) 0.0024(7) 0.0047(7)
N3_1 0.0170(7) 0.0185(7) 0.0206(7) -0.0009(6) 0.0053(6) -0.0013(6)
C3_1 0.0284(10) 0.0182(9) 0.0247(10) -0.0047(7) 0.0018(8) 0.0026(7)
C4_1 0.0253(10) 0.0167(9) 0.0260(10) 0.0004(7) 0.0004(7) -0.0003(7)
C5_1 0.0192(9) 0.0177(8) 0.0229(9) 0.0039(7) 0.0016(7) 0.0016(7)
C7_1 0.0154(8) 0.0182(8) 0.0173(8) -0.0012(6) 0.0015(6) 0.0030(7)
C8_1 0.0166(8) 0.0210(9) 0.0249(9) 0.0031(7) 0.0053(7) -0.0005(7)
C9_1 0.0173(9) 0.0218(9) 0.0208(9) 0.0023(7) 0.0061(7) 0.0012(7)
C10_1 0.0140(8) 0.0172(8) 0.0193(8) -0.0025(6) 0.0022(6) -0.0021(6)
C11_1 0.0151(8) 0.0146(8) 0.0220(9) -0.0022(7) 0.0024(7) -0.0011(6)
C12_1 0.0144(8) 0.0176(8) 0.0260(9) -0.0069(7) 0.0033(7) 0.0003(7)
C13_1 0.0150(8) 0.0234(9) 0.0196(9) -0.0064(7) 0.0031(7) -0.0051(7)
C14_1 0.0167(8) 0.0211(9) 0.0185(8) 0.0007(7) 0.0003(7) -0.0028(7)
C15_1 0.0136(8) 0.0179(8) 0.0196(8) -0.0023(7) 0.0017(6) 0.0003(6)
C16_1 0.0149(8) 0.0175(8) 0.0207(9) -0.0016(7) 0.0059(6) -0.0029(7)
C17_1 0.0114(8) 0.0191(8) 0.0240(9) 0.0008(7) 0.0040(7) -0.0011(6)
C18_1 0.0156(8) 0.0230(9) 0.0188(8) 0.0000(7) 0.0024(6) -0.0027(7)
C19_1 0.0140(8) 0.0171(8) 0.0255(9) -0.0017(7) 0.0070(7) -0.0046(6)
C20_1 0.0159(8) 0.0166(8) 0.0263(9) 0.0014(7) 0.0027(7) 0.0003(7)
C21_1 0.0175(9) 0.0190(9) 0.0220(9) 0.0004(7) 0.0032(7) -0.0019(7)
C22_1 0.0200(9) 0.0226(9) 0.0287(10) 0.0026(8) 0.0056(7) 0.0052(7)
C23_1 0.0216(9) 0.0339(11) 0.0236(10) -0.0053(8) 0.0071(7) -0.0030(8)
C24_1 0.0232(9) 0.0271(10) 0.0208(9) 0.0024(7) 0.0040(7) 0.0082(8)
C25_1 0.0196(9) 0.0258(10) 0.0246(9) -0.0018(7) 0.0002(7) 0.0039(7)
C26_1 0.0205(9) 0.0218(9) 0.0277(10) -0.0042(7) 0.0034(7) -0.0022(7)
C27_1 0.0308(11) 0.0265(10) 0.0224(10) -0.0002(8) -0.0005(8) 0.0065(8)

loop_
_atom_type_symbol
_atom_type_description
_atom_type_scat_dispersion_real
_atom_type_scat_dispersion_imag
_atom_type_scat_source
C C 0.0033 0.0016 'International Tables Vol C Tables 4.2.6.8 and 6.1.1.4'
H H 0.0000 0.0000 'International Tables Vol C Tables 4.2.6.8 and 6.1.1.4'
B B 0.0013 0.0007 'International Tables Vol C Tables 4.2.6.8 and 6.1.1.4'
N N 0.0061 0.0033 'International Tables Vol C Tables 4.2.6.8 and 6.1.1.4'

loop_
_geom_angle_atom_site_label_1
_geom_angle_atom_site_label_2
_geom_angle_atom_site_label_3
_geom_angle
_geom_angle_site_symmetry_1
_geom_angle_site_symmetry_3
_geom_angle_publ_flag
C5_1 N1_1 C1_1 116.41(14) . . ?
C5_1 N1_1 B1_1 130.47(15) . . ?
C1_1 N1_1 B1_1 113.03(14) . . ?
N2_1 C1_1 C2_1 130.49(16) . . ?
N2_1 C1_1 N1_1 106.18(14) . . ?
C2_1 C1_1 N1_1 123.26(16) . . ?
N1_1 B1_1 C7_1 100.10(15) . . ?
N1_1 B1_1 C10_1 124.99(16) . . ?
C7_1 B1_1 C10_1 134.90(16) . . ?
C1_1 N2_1 C9_1 138.19(15) . . ?
C1_1 N2_1 C7_1 111.75(14) . . ?
C9_1 N2_1 C7_1 110.05(14) . . ?
C3_1 C2_1 C1_1 118.85(17) . . ?
C8_1 N3_1 C7_1 108.80(14) . . ?
C8_1 N3_1 C16_1 125.70(14) . . ?
C7_1 N3_1 C16_1 124.51(14) . . ?
C2_1 C3_1 C4_1 118.68(17) . . ?
C5_1 C4_1 C3_1 121.23(17) . . ?
C4_1 C5_1 N1_1 121.56(17) . . ?
N3_1 C7_1 N2_1 104.79(14) . . ?
N3_1 C7_1 B1_1 146.24(16) . . ?
N2_1 C7_1 B1_1 108.93(15) . . ?
C9_1 C8_1 N3_1 110.05(16) . . ?
C8_1 C9_1 N2_1 106.30(15) . . ?
C11_1 C10_1 C15_1 117.54(15) . . ?
C11_1 C10_1 B1_1 121.44(15) . . ?
C15_1 C10_1 B1_1 121.00(15) . . ?
C12_1 C11_1 C10_1 120.06(16) . . ?
C12_1 C11_1 C22_1 118.47(15) . . ?
C10_1 C11_1 C22_1 121.47(15) . . ?
C13_1 C12_1 C11_1 122.66(16) . . ?
C12_1 C13_1 C14_1 117.44(16) . . ?
C12_1 C13_1 C23_1 120.90(16) . . ?
C14_1 C13_1 C23_1 121.67(17) . . ?
C13_1 C14_1 C15_1 121.79(16) . . ?
C14_1 C15_1 C10_1 120.49(16) . . ?
C14_1 C15_1 C24_1 118.41(15) . . ?
C10_1 C15_1 C24_1 121.09(15) . . ?
C17_1 C16_1 C21_1 121.74(16) . . ?
C17_1 C16_1 N3_1 119.36(16) . . ?
C21_1 C16_1 N3_1 118.89(15) . . ?
C18_1 C17_1 C16_1 118.01(16) . . ?
C18_1 C17_1 C25_1 120.79(16) . . ?
C16_1 C17_1 C25_1 121.20(16) . . ?
C17_1 C18_1 C19_1 121.67(16) . . ?
C20_1 C19_1 C18_1 118.69(16) . . ?
C20_1 C19_1 C26_1 120.22(16) . . ?
C18_1 C19_1 C26_1 121.08(16) . . ?
C21_1 C20_1 C19_1 121.48(17) . . ?
C20_1 C21_1 C16_1 118.35(16) . . ?
C20_1 C21_1 C27_1 120.42(16) . . ?
C16_1 C21_1 C27_1 121.21(16) . . ?

loop_
_geom_bond_atom_site_label_1
_geom_bond_atom_site_label_2
_geom_bond_distance
_geom_bond_site_symmetry_2
_geom_bond_publ_flag
N1_1 C5_1 1.391(2) . ?
N1_1 C1_1 1.404(2) . ?
N1_1 B1_1 1.466(2) . ?
C1_1 N2_1 1.357(2) . ?
C1_1 C2_1 1.392(2) . ?
B1_1 C7_1 1.493(3) . ?
B1_1 C10_1 1.574(3) . ?
N2_1 C9_1 1.402(2) . ?
N2_1 C7_1 1.402(2) . ?
C2_1 C3_1 1.373(3) . ?
N3_1 C8_1 1.386(2) . ?
N3_1 C7_1 1.394(2) . ?
N3_1 C16_1 1.435(2) . ?
C3_1 C4_1 1.424(3) . ?
C4_1 C5_1 1.358(3) . ?
C8_1 C9_1 1.346(3) . ?
C10_1 C11_1 1.415(2) . ?
C10_1 C15_1 1.420(2) . ?
C11_1 C12_1 1.392(2) . ?
C11_1 C22_1 1.514(2) . ?
C12_1 C13_1 1.391(3) . ?
C13_1 C14_1 1.392(2) . ?
C13_1 C23_1 1.506(2) . ?
C14_1 C15_1 1.398(2) . ?
C15_1 C24_1 1.512(2) . ?
C16_1 C17_1 1.398(2) . ?
C16_1 C21_1 1.402(2) . ?
C17_1 C18_1 1.396(2) . ?
C17_1 C25_1 1.507(2) . ?
C18_1 C19_1 1.397(2) . ?
C19_1 C20_1 1.394(3) . ?
C19_1 C26_1 1.510(2) . ?
C20_1 C21_1 1.392(2) . ?
C21_1 C27_1 1.514(3) . ?
